data_1574813
loop_
_publ_author_name
'Guo, Weihan'
'Zhao, Hua'
'Wang, Mingda'
'Si, Leilei'
'Yang, Kaixin'
'Xia, Guomin'
'Wang, Hongming'

_publ_section_title
;
 Intramolecular tension-driven self-recovering mechanochromism in organic
 microcrystals.
;
_journal_issue 29
_journal_name_full 'Chemical science'
_journal_page_first 13345
_journal_page_last 13351
_journal_paper_doi 10.1039/d5sc02457a
_journal_volume 16
_journal_year 2025
_chemical_formula_moiety 'C25 H20 N2 O'
_chemical_formula_sum 'C25 H20 N2 O'
_chemical_formula_weight 364.43
_space_group_crystal_system triclinic
_space_group_IT_number 2
_space_group_name_Hall '-P 1'
_space_group_name_H-M_alt 'P -1'
_atom_sites_solution_hydrogens geom
_atom_sites_solution_primary dual
_audit_creation_date 2024-01-20
_audit_creation_method
;
Olex2 1.2
(compiled 2018.05.29 svn.r3508 for OlexSys, GUI svn.r5506)
;
_audit_update_record
;
2024-04-29 deposited with the CCDC.	2025-06-05 downloaded from the CCDC.
;
_cell_angle_alpha 111.372(4)
_cell_angle_beta 115.622(4)
_cell_angle_gamma 95.402(4)
_cell_formula_units_Z 2
_cell_length_a 10.0247(4)
_cell_length_b 10.5190(5)
_cell_length_c 11.3139(5)
_cell_measurement_reflns_used 6306
_cell_measurement_temperature 293(2)
_cell_measurement_theta_max 30.9470
_cell_measurement_theta_min 2.2350
_cell_volume 955.68(10)
_computing_molecular_graphics 'Olex2 (Dolomanov et al., 2009)'
_computing_publication_material 'Olex2 (Dolomanov et al., 2009)'
_computing_structure_refinement 'ShelXL (Sheldrick, 2015)'
_computing_structure_solution 'ShelXT (Sheldrick, 2015)'
_diffrn_ambient_temperature 293(2)
_diffrn_measured_fraction_theta_full 0.994
_diffrn_measured_fraction_theta_max 0.786
_diffrn_measurement_device_type 'multiwire proportional'
_diffrn_measurement_method 'phi and omega scans'
_diffrn_radiation_monochromator graphite
_diffrn_radiation_type MoK\a
_diffrn_radiation_wavelength 0.71073
_diffrn_reflns_av_R_equivalents 0.0505
_diffrn_reflns_av_unetI/netI 0.0597
_diffrn_reflns_Laue_measured_fraction_full 0.994
_diffrn_reflns_Laue_measured_fraction_max 0.786
_diffrn_reflns_limit_h_max 14
_diffrn_reflns_limit_h_min -13
_diffrn_reflns_limit_k_max 11
_diffrn_reflns_limit_k_min -15
_diffrn_reflns_limit_l_max 14
_diffrn_reflns_limit_l_min -15
_diffrn_reflns_number 11170
_diffrn_reflns_point_group_measured_fraction_full 0.994
_diffrn_reflns_point_group_measured_fraction_max 0.786
_diffrn_reflns_theta_full 25.242
_diffrn_reflns_theta_max 30.822
_diffrn_reflns_theta_min 2.179
_exptl_absorpt_coefficient_mu 0.078
_exptl_absorpt_correction_T_max 1.00000
_exptl_absorpt_correction_T_min 0.61122
_exptl_absorpt_correction_type multi-scan
_exptl_crystal_colour 'clear light yellow'
_exptl_crystal_density_diffrn 1.266
_exptl_crystal_description block
_exptl_crystal_F_000 384
_exptl_crystal_size_max 0.6
_exptl_crystal_size_mid 0.4
_exptl_crystal_size_min 0.2
_refine_diff_density_max 0.174
_refine_diff_density_min -0.227
_refine_diff_density_rms 0.051
_refine_ls_extinction_method none
_refine_ls_goodness_of_fit_ref 1.012
_refine_ls_hydrogen_treatment constr
_refine_ls_matrix_type full
_refine_ls_number_parameters 254
_refine_ls_number_reflns 6008
_refine_ls_number_restraints 0
_refine_ls_restrained_S_all 1.012
_refine_ls_R_factor_all 0.0764
_refine_ls_R_factor_gt 0.0539
_refine_ls_shift/su_max 0.000
_refine_ls_shift/su_mean 0.000
_refine_ls_structure_factor_coef Fsqd
_refine_ls_weighting_details 'w=1/[\s^2^(Fo^2^)+(0.0940P)^2^] where P=(Fo^2^+2Fc^2^)/3'
_refine_ls_weighting_scheme calc
_refine_ls_wR_factor_gt 0.1458
_refine_ls_wR_factor_ref 0.1596
_reflns_Friedel_coverage 0.000
_reflns_number_gt 3194
_reflns_number_total 6008
_reflns_threshold_expression 'I > 2\s(I)'
_cod_data_source_file d5sc02457a5.cif
_cod_data_source_block np-h-xin
_cod_depositor_comments 'Adding full bibliography for 1574813--1574817.cif.'
_cod_original_cell_volume 955.68(8)
_cod_database_code 1574813
_shelx_shelxl_version_number 2018/3
_shelx_space_group_comment
;
The symmetry employed for this shelxl refinement is uniquely defined
by the following loop, which should always be used as a source of
symmetry information in preference to the above space-group names.
They are only intended as comments.
;
_olex2_refinement_description
;
1. Fixed Uiso
 At 1.2 times of:
  All C(H) groups, All C(H,H) groups
 At 1.5 times of:
  All C(H,H,H) groups
2.a Secondary CH2 refined with riding coordinates:
 C24(H24A,H24B)
2.b Aromatic/amide H refined with riding coordinates:
 C1(H1), C2(H2), C3(H3), C5(H5), C6(H6), C7(H7), C8(H8), C10(H10), C11(H11),
 C12(H12), C14(H14), C15(H15), C19(H19), C20(H20), C22(H22)
2.c Idealised Me refined as rotating group:
 C25(H25A,H25B,H25C)
;
_olex2_submission_special_instructions 'No special instructions were received'

loop_
_space_group_symop_operation_xyz
'x, y, z'
'-x, -y, -z'

loop_
_atom_site_label
_atom_site_type_symbol
_atom_site_fract_x
_atom_site_fract_y
_atom_site_fract_z
_atom_site_U_iso_or_equiv
_atom_site_adp_type
_atom_site_occupancy
_atom_site_site_symmetry_order
_atom_site_calc_flag
_atom_site_refinement_flags_posn
_atom_site_refinement_flags_adp
_atom_site_refinement_flags_occupancy
_atom_site_disorder_assembly
_atom_site_disorder_group
C1 C 0.7418(2) 0.77100(19) 0.8025(2) 0.0821(6) Uani 1 1 d . . . . .
H1 H 0.781360 0.855153 0.803389 0.099 Uiso 1 1 calc R . . . .
C2 C 0.7280(2) 0.77599(16) 0.91825(19) 0.0765(5) Uani 1 1 d . . . . .
H2 H 0.758839 0.863636 0.998674 0.092 Uiso 1 1 calc R . . . .
C3 C 0.66803(19) 0.65115(15) 0.91691(15) 0.0614(4) Uani 1 1 d . . . . .
H3 H 0.659209 0.654938 0.996563 0.074 Uiso 1 1 calc R . . . .
C4 C 0.62156(14) 0.52163(13) 0.79793(13) 0.0470(3) Uani 1 1 d . . . . .
C5 C 0.63749(17) 0.51752(16) 0.68214(14) 0.0597(4) Uani 1 1 d . . . . .
H5 H 0.607562 0.430300 0.601562 0.072 Uiso 1 1 calc R . . . .
C6 C 0.6979(2) 0.6429(2) 0.68545(18) 0.0787(5) Uani 1 1 d . . . . .
H6 H 0.708681 0.639709 0.606904 0.094 Uiso 1 1 calc R . . . .
C7 C 0.89189(17) 0.30817(15) 1.01827(15) 0.0614(4) Uani 1 1 d . . . . .
H7 H 0.999327 0.339252 1.062835 0.074 Uiso 1 1 calc R . . . .
C8 C 0.80333(15) 0.37067(14) 0.93720(14) 0.0520(3) Uani 1 1 d . . . . .
H8 H 0.851539 0.442081 0.926214 0.062 Uiso 1 1 calc R . . . .
C9 C 0.64267(14) 0.32778(12) 0.87185(12) 0.0435(3) Uani 1 1 d . . . . .
C10 C 0.57399(16) 0.21834(13) 0.88775(14) 0.0504(3) Uani 1 1 d . . . . .
H10 H 0.466669 0.186821 0.843932 0.060 Uiso 1 1 calc R . . . .
C11 C 0.66435(19) 0.15662(15) 0.96809(16) 0.0623(4) Uani 1 1 d . . . . .
H11 H 0.616901 0.083822 0.977965 0.075 Uiso 1 1 calc R . . . .
C12 C 0.82318(19) 0.20042(16) 1.03395(17) 0.0679(4) Uani 1 1 d . . . . .
H12 H 0.883110 0.158098 1.088078 0.081 Uiso 1 1 calc R . . . .
C13 C 0.38702(15) 0.34081(13) 0.71305(14) 0.0480(3) Uani 1 1 d . . . . .
C14 C 0.30357(18) 0.41761(16) 0.76241(15) 0.0582(4) Uani 1 1 d . . . . .
H14 H 0.358016 0.501040 0.850661 0.070 Uiso 1 1 calc R . . . .
C15 C 0.13912(18) 0.37824(17) 0.68766(16) 0.0612(4) Uani 1 1 d . . . . .
H15 H 0.087011 0.434519 0.724622 0.073 Uiso 1 1 calc R . . . .
C16 C 0.06113(15) 0.25543(15) 0.56033(14) 0.0505(3) Uani 1 1 d . . . . .
C17 C 0.14536(14) 0.17467(13) 0.50931(13) 0.0442(3) Uani 1 1 d . . . . .
C18 C 0.30621(13) 0.21097(12) 0.57906(13) 0.0437(3) Uani 1 1 d . . . . .
C19 C 0.36471(15) 0.11620(14) 0.50396(14) 0.0502(3) Uani 1 1 d . . . . .
H19 H 0.471365 0.134403 0.543717 0.060 Uiso 1 1 calc R . . . .
C20 C 0.26651(17) -0.00280(15) 0.37276(15) 0.0581(4) Uani 1 1 d . . . . .
H20 H 0.308969 -0.062936 0.325808 0.070 Uiso 1 1 calc R . . . .
C21 C 0.04441(15) 0.05414(14) 0.37622(14) 0.0492(3) Uani 1 1 d . . . . .
C22 C 0.10390(17) -0.03708(15) 0.30678(15) 0.0581(4) Uani 1 1 d . . . . .
H22 H 0.039409 -0.119103 0.218885 0.070 Uiso 1 1 calc R . . . .
C23 C -0.11430(15) 0.06159(17) 0.34127(16) 0.0574(4) Uani 1 1 d . . . . .
C24 C -0.22522(19) 0.2348(2) 0.4584(2) 0.0749(5) Uani 1 1 d . . . . .
H24A H -0.202130 0.284573 0.559130 0.090 Uiso 1 1 calc R . . . .
H24B H -0.317091 0.153574 0.406228 0.090 Uiso 1 1 calc R . . . .
C25 C -0.2579(3) 0.3334(3) 0.3890(3) 0.1067(8) Uani 1 1 d . . . . .
H25A H -0.266338 0.289661 0.294325 0.160 Uiso 1 1 calc GR . . . .
H25B H -0.174986 0.421696 0.450268 0.160 Uiso 1 1 calc GR . . . .
H25C H -0.353500 0.352123 0.377839 0.160 Uiso 1 1 calc GR . . . .
N1 N -0.09625(13) 0.18364(14) 0.45704(13) 0.0590(3) Uani 1 1 d . . . . .
N2 N 0.55271(12) 0.39132(11) 0.79090(12) 0.0541(3) Uani 1 1 d . . . . .
O1 O -0.23865(12) -0.01765(14) 0.23377(12) 0.0816(4) Uani 1 1 d . . . . .

loop_
_atom_site_aniso_label
_atom_site_aniso_U_11
_atom_site_aniso_U_22
_atom_site_aniso_U_33
_atom_site_aniso_U_23
_atom_site_aniso_U_13
_atom_site_aniso_U_12
C1 0.0618(10) 0.0734(11) 0.0931(12) 0.0601(10) 0.0092(9) 0.0052(8)
C2 0.0728(11) 0.0464(8) 0.0750(10) 0.0267(7) 0.0108(8) 0.0116(7)
C3 0.0663(9) 0.0536(8) 0.0520(7) 0.0244(6) 0.0199(6) 0.0155(6)
C4 0.0404(6) 0.0451(6) 0.0466(6) 0.0257(5) 0.0113(5) 0.0100(5)
C5 0.0512(8) 0.0661(8) 0.0490(7) 0.0271(6) 0.0156(6) 0.0091(6)
C6 0.0639(10) 0.1029(13) 0.0717(10) 0.0608(10) 0.0216(8) 0.0106(9)
C7 0.0439(7) 0.0600(8) 0.0662(8) 0.0332(7) 0.0130(6) 0.0136(6)
C8 0.0412(7) 0.0487(7) 0.0561(7) 0.0275(6) 0.0145(5) 0.0078(5)
C9 0.0424(6) 0.0391(6) 0.0413(6) 0.0175(5) 0.0156(5) 0.0110(5)
C10 0.0466(7) 0.0491(7) 0.0560(7) 0.0260(6) 0.0247(6) 0.0130(5)
C11 0.0663(9) 0.0570(8) 0.0717(9) 0.0411(7) 0.0317(7) 0.0177(7)
C12 0.0647(10) 0.0639(9) 0.0724(9) 0.0437(8) 0.0207(8) 0.0247(7)
C13 0.0404(6) 0.0481(7) 0.0531(7) 0.0279(6) 0.0174(5) 0.0141(5)
C14 0.0566(8) 0.0555(8) 0.0557(7) 0.0228(6) 0.0243(6) 0.0192(6)
C15 0.0593(9) 0.0700(9) 0.0667(9) 0.0336(7) 0.0368(7) 0.0327(7)
C16 0.0399(6) 0.0653(8) 0.0604(7) 0.0385(7) 0.0269(6) 0.0228(6)
C17 0.0367(6) 0.0502(7) 0.0514(6) 0.0307(5) 0.0199(5) 0.0159(5)
C18 0.0365(6) 0.0468(6) 0.0506(6) 0.0289(5) 0.0181(5) 0.0148(5)
C19 0.0387(6) 0.0562(7) 0.0586(7) 0.0308(6) 0.0215(6) 0.0217(5)
C20 0.0572(8) 0.0584(8) 0.0611(8) 0.0285(7) 0.0283(7) 0.0285(7)
C21 0.0391(6) 0.0538(7) 0.0530(7) 0.0306(6) 0.0169(5) 0.0113(5)
C22 0.0534(8) 0.0541(8) 0.0534(7) 0.0226(6) 0.0178(6) 0.0145(6)
C23 0.0376(7) 0.0735(9) 0.0637(8) 0.0423(7) 0.0194(6) 0.0113(6)
C24 0.0462(8) 0.1188(13) 0.0933(11) 0.0679(10) 0.0425(8) 0.0413(8)
C25 0.1068(17) 0.167(2) 0.1241(17) 0.1057(17) 0.0769(14) 0.0961(16)
N1 0.0363(6) 0.0827(8) 0.0716(7) 0.0468(7) 0.0273(5) 0.0235(5)
N2 0.0383(6) 0.0501(6) 0.0641(6) 0.0339(5) 0.0123(5) 0.0087(4)
O1 0.0379(6) 0.1029(9) 0.0794(7) 0.0425(7) 0.0126(5) 0.0016(6)

loop_
_atom_type_symbol
_atom_type_description
_atom_type_scat_dispersion_real
_atom_type_scat_dispersion_imag
_atom_type_scat_source
C C 0.0033 0.0016 'International Tables Vol C Tables 4.2.6.8 and 6.1.1.4'
H H 0.0000 0.0000 'International Tables Vol C Tables 4.2.6.8 and 6.1.1.4'
N N 0.0061 0.0033 'International Tables Vol C Tables 4.2.6.8 and 6.1.1.4'
O O 0.0106 0.0060 'International Tables Vol C Tables 4.2.6.8 and 6.1.1.4'

loop_
_geom_angle_atom_site_label_1
_geom_angle_atom_site_label_2
_geom_angle_atom_site_label_3
_geom_angle
_geom_angle_site_symmetry_1
_geom_angle_site_symmetry_3
_geom_angle_publ_flag
C2 C1 C6 119.92(13) . . ?
C1 C2 C3 120.24(15) . . ?
C4 C3 C2 120.00(14) . . ?
C3 C4 N2 121.11(11) . . ?
C5 C4 C3 119.34(12) . . ?
C5 C4 N2 119.53(12) . . ?
C4 C5 C6 119.91(14) . . ?
C1 C6 C5 120.58(14) . . ?
C12 C7 C8 120.85(13) . . ?
C7 C8 C9 120.58(11) . . ?
C8 C9 C10 118.22(11) . . ?
C8 C9 N2 120.85(10) . . ?
C10 C9 N2 120.93(11) . . ?
C11 C10 C9 120.28(13) . . ?
C12 C11 C10 121.35(12) . . ?
C11 C12 C7 118.72(13) . . ?
C14 C13 C18 119.02(13) . . ?
C14 C13 N2 120.89(12) . . ?
C18 C13 N2 120.06(12) . . ?
C13 C14 C15 124.22(14) . . ?
C16 C15 C14 117.33(14) . . ?
C15 C16 C17 119.04(12) . . ?
C15 C16 N1 134.10(13) . . ?
N1 C16 C17 106.86(12) . . ?
C18 C17 C16 125.03(12) . . ?
C18 C17 C21 124.75(12) . . ?
C21 C17 C16 110.20(12) . . ?
C17 C18 C13 115.36(12) . . ?
C17 C18 C19 114.82(11) . . ?
C19 C18 C13 129.78(12) . . ?
C20 C19 C18 120.98(12) . . ?
C19 C20 C22 122.44(14) . . ?
C17 C21 C23 106.14(12) . . ?
C22 C21 C17 119.30(12) . . ?
C22 C21 C23 134.52(13) . . ?
C21 C22 C20 117.69(13) . . ?
N1 C23 C21 105.98(11) . . ?
O1 C23 C21 129.52(17) . . ?
O1 C23 N1 124.49(16) . . ?
N1 C24 C25 112.35(14) . . ?
C16 N1 C24 125.98(15) . . ?
C23 N1 C16 110.80(12) . . ?
C23 N1 C24 122.86(13) . . ?
C9 N2 C4 121.22(10) . . ?
C9 N2 C13 121.61(9) . . ?
C13 N2 C4 116.67(10) . . ?

loop_
_geom_bond_atom_site_label_1
_geom_bond_atom_site_label_2
_geom_bond_distance
_geom_bond_site_symmetry_2
_geom_bond_publ_flag
C1 C2 1.358(3) . ?
C1 C6 1.359(3) . ?
C2 C3 1.384(2) . ?
C3 C4 1.3736(19) . ?
C4 C5 1.3728(19) . ?
C4 N2 1.4341(14) . ?
C5 C6 1.378(2) . ?
C7 C8 1.3809(19) . ?
C7 C12 1.377(2) . ?
C8 C9 1.3908(17) . ?
C9 C10 1.3930(16) . ?
C9 N2 1.3942(15) . ?
C10 C11 1.377(2) . ?
C11 C12 1.374(2) . ?
C13 C14 1.366(2) . ?
C13 C18 1.4284(18) . ?
C13 N2 1.4298(16) . ?
C14 C15 1.419(2) . ?
C15 C16 1.355(2) . ?
C16 C17 1.403(2) . ?
C16 N1 1.4010(17) . ?
C17 C18 1.3901(16) . ?
C17 C21 1.3957(17) . ?
C18 C19 1.408(2) . ?
C19 C20 1.3745(19) . ?
C20 C22 1.409(2) . ?
C21 C22 1.363(2) . ?
C21 C23 1.482(2) . ?
C23 N1 1.386(2) . ?
C23 O1 1.2175(16) . ?
C24 C25 1.495(3) . ?
C24 N1 1.450(2) . ?
